data_2229419
loop_
_publ_author_name
'Shahani, Tara'
'Fun, Hoong-Kun'
'Ragavan, R. Venkat'
'Vijayakumar, V.'
'Sarveswari, S.'

_publ_section_title
;
 1,3-Dimethyl-4-phenylsulfanyl-1<i>H</i>-pyrazol-5-ol
;
_journal_coeditor_code IS2676
_journal_issue 3
_journal_name_full 'Acta Crystallographica Section E'
_journal_page_first o633
_journal_paper_doi 10.1107/S1600536811004922
_journal_volume 67
_journal_year 2011
_chemical_formula_iupac 'C11 H12 N2 O S'
_chemical_formula_moiety 'C11 H12 N2 O S'
_chemical_formula_sum 'C11 H12 N2 O S'
_chemical_formula_weight 220.30
_chemical_name_systematic
;
1,3-Dimethyl-4-phenylsulfanyl-1<i>H</i>-pyrazol-5-ol
;
_space_group_IT_number 61
_symmetry_cell_setting orthorhombic
_symmetry_space_group_name_Hall '-P 2ac 2ab'
_symmetry_space_group_name_H-M 'P b c a'
_atom_sites_solution_hydrogens geom
_atom_sites_solution_primary direct
_atom_sites_solution_secondary difmap
_audit_creation_method SHELXL-97
_cell_angle_alpha 90.00
_cell_angle_beta 90.00
_cell_angle_gamma 90.00
_cell_formula_units_Z 8
_cell_length_a 10.9479(2)
_cell_length_b 11.3470(3)
_cell_length_c 17.7392(4)
_cell_measurement_reflns_used 2873
_cell_measurement_temperature 100.00(10)
_cell_measurement_theta_max 29.07
_cell_measurement_theta_min 2.83
_cell_volume 2203.67(9)
_computing_cell_refinement 'SAINT (Bruker, 2009)'
_computing_data_collection 'APEX2 (Bruker, 2009)'
_computing_data_reduction 'SAINT (Bruker, 2009)'
_computing_molecular_graphics 'SHELXTL (Sheldrick, 2008'
_computing_publication_material
;
SHELXTL (Sheldrick, 2008 and PLATON (Spek, 2009)
;
_computing_structure_refinement 'SHELXTL (Sheldrick, 2008'
_computing_structure_solution 'SHELXTL (Sheldrick, 2008)'
_diffrn_ambient_temperature 100.00(10)
_diffrn_measured_fraction_theta_full 0.992
_diffrn_measured_fraction_theta_max 0.992
_diffrn_measurement_device_type
;
Bruker SMART APEXII CCD area-detector
;
_diffrn_measurement_method '\f and \w'
_diffrn_radiation_monochromator graphite
_diffrn_radiation_source 'fine-focus sealed tube'
_diffrn_radiation_type MoK\a
_diffrn_radiation_wavelength 0.71073
_diffrn_reflns_av_R_equivalents 0.0410
_diffrn_reflns_av_sigmaI/netI 0.0366
_diffrn_reflns_limit_h_max 15
_diffrn_reflns_limit_h_min -11
_diffrn_reflns_limit_k_max 15
_diffrn_reflns_limit_k_min -15
_diffrn_reflns_limit_l_max 24
_diffrn_reflns_limit_l_min -16
_diffrn_reflns_number 12209
_diffrn_reflns_theta_full 29.43
_diffrn_reflns_theta_max 29.43
_diffrn_reflns_theta_min 2.30
_diffrn_standards_number 0
_exptl_absorpt_coefficient_mu 0.268
_exptl_absorpt_correction_T_max 0.9711
_exptl_absorpt_correction_T_min 0.9166
_exptl_absorpt_correction_type multi-scan
_exptl_absorpt_process_details '(<i>SADABS</i>; Bruker, 2009)'
_exptl_crystal_colour colourless
_exptl_crystal_density_diffrn 1.328
_exptl_crystal_density_method 'not measured'
_exptl_crystal_description block
_exptl_crystal_F_000 928
_exptl_crystal_size_max 0.33
_exptl_crystal_size_mid 0.13
_exptl_crystal_size_min 0.11
_refine_diff_density_max 0.329
_refine_diff_density_min -0.306
_refine_ls_extinction_method none
_refine_ls_goodness_of_fit_ref 1.039
_refine_ls_hydrogen_treatment mixed
_refine_ls_matrix_type full
_refine_ls_number_parameters 142
_refine_ls_number_reflns 3027
_refine_ls_number_restraints 0
_refine_ls_restrained_S_all 1.039
_refine_ls_R_factor_all 0.0521
_refine_ls_R_factor_gt 0.0386
_refine_ls_shift/su_max 0.000
_refine_ls_shift/su_mean 0.000
_refine_ls_structure_factor_coef Fsqd
_refine_ls_weighting_details 'calc w=1/[\s^2^(Fo^2^)+(0.0481P)^2^+0.8061P] where P=(Fo^2^+2Fc^2^)/3'
_refine_ls_weighting_scheme calc
_refine_ls_wR_factor_gt 0.0946
_refine_ls_wR_factor_ref 0.1038
_reflns_number_gt 2406
_reflns_number_total 3027
_reflns_threshold_expression I>2\s(I)
_cod_data_source_file is2676.cif
_cod_data_source_block I
_cod_database_code 2229419
_cod_database_fobs_code 2229419

loop_
_symmetry_equiv_pos_as_xyz
'x, y, z'
'-x+1/2, -y, z+1/2'
'-x, y+1/2, -z+1/2'
'x+1/2, -y+1/2, -z'
'-x, -y, -z'
'x-1/2, y, -z-1/2'
'x, -y-1/2, z-1/2'
'-x-1/2, y-1/2, z'

loop_
_atom_site_type_symbol
_atom_site_label
_atom_site_fract_x
_atom_site_fract_y
_atom_site_fract_z
_atom_site_U_iso_or_equiv
_atom_site_adp_type
_atom_site_calc_flag
_atom_site_refinement_flags
_atom_site_occupancy
_atom_site_disorder_assembly
_atom_site_disorder_group
S S1 0.09449(3) 0.31932(3) 0.09298(2) 0.01802(11) Uani d . 1 . .
O O1 0.32686(10) 0.34450(8) -0.02532(6) 0.0207(2) Uani d . 1 . .
N N1 0.20240(12) 0.61926(10) 0.00845(8) 0.0202(3) Uani d . 1 . .
N N2 0.28173(12) 0.54374(10) -0.02791(7) 0.0192(3) Uani d . 1 . .
C C1 0.28747(15) 0.36136(13) 0.19278(9) 0.0225(3) Uani d . 1 . .
H H1A 0.3057 0.4285 0.1649 0.027 Uiso calc R 1 . .
C C2 0.35663(15) 0.33304(13) 0.25590(9) 0.0254(3) Uani d . 1 . .
H H2A 0.4211 0.3816 0.2700 0.031 Uiso calc R 1 . .
C C3 0.33066(15) 0.23327(14) 0.29808(9) 0.0236(3) Uani d . 1 . .
H H3A 0.3766 0.2154 0.3407 0.028 Uiso calc R 1 . .
C C4 0.23531(15) 0.16043(13) 0.27606(9) 0.0243(3) Uani d . 1 . .
H H4A 0.2180 0.0929 0.3037 0.029 Uiso calc R 1 . .
C C5 0.16551(14) 0.18758(13) 0.21304(9) 0.0212(3) Uani d . 1 . .
H H5A 0.1019 0.1382 0.1986 0.025 Uiso calc R 1 . .
C C6 0.19092(13) 0.28904(12) 0.17148(8) 0.0173(3) Uani d . 1 . .
C C7 0.16428(13) 0.43840(11) 0.04922(8) 0.0166(3) Uani d . 1 . .
C C8 0.26321(13) 0.43076(11) -0.00304(8) 0.0164(3) Uani d . 1 . .
C C9 0.13144(14) 0.55679(12) 0.05474(8) 0.0178(3) Uani d . 1 . .
C C10 0.38173(15) 0.58669(13) -0.07387(10) 0.0239(3) Uani d . 1 . .
H H10A 0.4171 0.5222 -0.1013 0.036 Uiso calc R 1 . .
H H10B 0.4427 0.6217 -0.0420 0.036 Uiso calc R 1 . .
H H10C 0.3517 0.6446 -0.1087 0.036 Uiso calc R 1 . .
C C11 0.03683(15) 0.61354(14) 0.10271(9) 0.0248(3) Uani d . 1 . .
H H11A 0.0198 0.6912 0.0839 0.037 Uiso calc R 1 . .
H H11B 0.0661 0.6189 0.1536 0.037 Uiso calc R 1 . .
H H11C -0.0365 0.5672 0.1016 0.037 Uiso calc R 1 . .
H H1N1 0.1983(19) 0.700(2) -0.0036(13) 0.047(6) Uiso d . 1 . .

loop_
_atom_site_aniso_label
_atom_site_aniso_U_11
_atom_site_aniso_U_22
_atom_site_aniso_U_33
_atom_site_aniso_U_12
_atom_site_aniso_U_13
_atom_site_aniso_U_23
S1 0.01876(19) 0.01847(18) 0.0168(2) -0.00372(13) -0.00109(13) 0.00267(13)
O1 0.0267(6) 0.0139(4) 0.0215(6) 0.0008(4) 0.0046(4) 0.0000(4)
N1 0.0264(7) 0.0129(5) 0.0212(7) 0.0017(5) -0.0005(5) -0.0006(5)
N2 0.0240(6) 0.0131(5) 0.0206(7) -0.0002(5) 0.0034(5) 0.0007(5)
C1 0.0273(8) 0.0198(7) 0.0204(8) -0.0046(6) -0.0027(6) 0.0034(6)
C2 0.0285(8) 0.0257(7) 0.0221(9) -0.0037(6) -0.0065(7) -0.0002(6)
C3 0.0255(8) 0.0298(8) 0.0155(8) 0.0053(6) -0.0012(6) 0.0006(6)
C4 0.0247(8) 0.0260(7) 0.0222(8) 0.0015(6) 0.0032(6) 0.0082(6)
C5 0.0197(7) 0.0213(7) 0.0225(8) -0.0015(6) 0.0013(6) 0.0043(6)
C6 0.0196(7) 0.0188(6) 0.0134(7) 0.0007(5) 0.0019(5) 0.0003(5)
C7 0.0193(7) 0.0148(6) 0.0156(7) -0.0014(5) -0.0003(5) 0.0005(5)
C8 0.0224(7) 0.0127(6) 0.0141(7) -0.0017(5) -0.0018(6) 0.0001(5)
C9 0.0207(7) 0.0179(6) 0.0149(7) 0.0009(5) -0.0035(6) -0.0002(5)
C10 0.0283(8) 0.0184(7) 0.0250(8) -0.0043(6) 0.0050(7) 0.0032(6)
C11 0.0248(8) 0.0250(7) 0.0245(9) 0.0071(6) -0.0008(6) -0.0021(6)

loop_
_atom_type_symbol
_atom_type_description
_atom_type_scat_dispersion_real
_atom_type_scat_dispersion_imag
_atom_type_scat_source
C C 0.0033 0.0016 'International Tables Vol C Tables 4.2.6.8 and 6.1.1.4'
H H 0.0000 0.0000 'International Tables Vol C Tables 4.2.6.8 and 6.1.1.4'
N N 0.0061 0.0033 'International Tables Vol C Tables 4.2.6.8 and 6.1.1.4'
O O 0.0106 0.0060 'International Tables Vol C Tables 4.2.6.8 and 6.1.1.4'
S S 0.1246 0.1234 'International Tables Vol C Tables 4.2.6.8 and 6.1.1.4'

loop_
_geom_angle_atom_site_label_1
_geom_angle_atom_site_label_2
_geom_angle_atom_site_label_3
_geom_angle_site_symmetry_1
_geom_angle_site_symmetry_3
_geom_angle
_geom_angle_publ_flag
C7 S1 C6 . . 103.83(7) ?
C9 N1 N2 . . 108.92(11) ?
C9 N1 H1N1 . . 129.0(13) ?
N2 N1 H1N1 . . 121.9(13) ?
C8 N2 N1 . . 109.70(12) ?
C8 N2 C10 . . 127.39(13) ?
N1 N2 C10 . . 121.97(11) ?
C2 C1 C6 . . 119.79(14) ?
C2 C1 H1A . . 120.1 ?
C6 C1 H1A . . 120.1 ?
C3 C2 C1 . . 120.80(15) ?
C3 C2 H2A . . 119.6 ?
C1 C2 H2A . . 119.6 ?
C2 C3 C4 . . 119.26(15) ?
C2 C3 H3A . . 120.4 ?
C4 C3 H3A . . 120.4 ?
C3 C4 C5 . . 120.56(14) ?
C3 C4 H4A . . 119.7 ?
C5 C4 H4A . . 119.7 ?
C4 C5 C6 . . 119.92(14) ?
C4 C5 H5A . . 120.0 ?
C6 C5 H5A . . 120.0 ?
C1 C6 C5 . . 119.66(14) ?
C1 C6 S1 . . 123.32(11) ?
C5 C6 S1 . . 117.02(11) ?
C9 C7 C8 . . 107.44(12) ?
C9 C7 S1 . . 127.24(12) ?
C8 C7 S1 . . 125.24(10) ?
O1 C8 N2 . . 122.79(13) ?
O1 C8 C7 . . 131.88(13) ?
N2 C8 C7 . . 105.33(12) ?
N1 C9 C7 . . 108.57(13) ?
N1 C9 C11 . . 121.85(13) ?
C7 C9 C11 . . 129.57(14) ?
N2 C10 H10A . . 109.5 ?
N2 C10 H10B . . 109.5 ?
H10A C10 H10B . . 109.5 ?
N2 C10 H10C . . 109.5 ?
H10A C10 H10C . . 109.5 ?
H10B C10 H10C . . 109.5 ?
C9 C11 H11A . . 109.5 ?
C9 C11 H11B . . 109.5 ?
H11A C11 H11B . . 109.5 ?
C9 C11 H11C . . 109.5 ?
H11A C11 H11C . . 109.5 ?
H11B C11 H11C . . 109.5 ?

loop_
_geom_bond_atom_site_label_1
_geom_bond_atom_site_label_2
_geom_bond_site_symmetry_2
_geom_bond_distance
_geom_bond_publ_flag
S1 C7 . 1.7356(14) ?
S1 C6 . 1.7809(15) ?
O1 C8 . 1.2648(17) ?
N1 C9 . 1.3343(19) ?
N1 N2 . 1.3801(17) ?
N1 H1N1 . 0.94(2) ?
N2 C8 . 1.3708(17) ?
N2 C10 . 1.4494(19) ?
C1 C2 . 1.389(2) ?
C1 C6 . 1.391(2) ?
C1 H1A . 0.9300 ?
C2 C3 . 1.387(2) ?
C2 H2A . 0.9300 ?
C3 C4 . 1.388(2) ?
C3 H3A . 0.9300 ?
C4 C5 . 1.389(2) ?
C4 H4A . 0.9300 ?
C5 C6 . 1.395(2) ?
C5 H5A . 0.9300 ?
C7 C9 . 1.3942(19) ?
C7 C8 . 1.428(2) ?
C9 C11 . 1.487(2) ?
C10 H10A . 0.9600 ?
C10 H10B . 0.9600 ?
C10 H10C . 0.9600 ?
C11 H11A . 0.9600 ?
C11 H11B . 0.9600 ?
C11 H11C . 0.9600 ?

loop_
_geom_hbond_atom_site_label_D
_geom_hbond_atom_site_label_H
_geom_hbond_atom_site_label_A
_geom_hbond_site_symmetry_A
_geom_hbond_distance_DH
_geom_hbond_distance_HA
_geom_hbond_distance_DA
_geom_hbond_angle_DHA
_geom_hbond_publ_flag
N1 H1N1 O1 8_665 0.94(2) 1.71(2) 2.6446(16) 173(2) yes
C3 H3A O1 7_566 0.93 2.53 3.2549(19) 135 yes

loop_
_geom_torsion_atom_site_label_1
_geom_torsion_atom_site_label_2
_geom_torsion_atom_site_label_3
_geom_torsion_atom_site_label_4
_geom_torsion_site_symmetry_1
_geom_torsion_site_symmetry_2
_geom_torsion_site_symmetry_3
_geom_torsion_site_symmetry_4
_geom_torsion
_geom_torsion_publ_flag
C9 N1 N2 C8 . . . . -1.48(17) ?
C9 N1 N2 C10 . . . . -171.15(14) ?
C6 C1 C2 C3 . . . . 0.0(2) ?
C1 C2 C3 C4 . . . . 0.9(2) ?
C2 C3 C4 C5 . . . . -0.8(2) ?
C3 C4 C5 C6 . . . . -0.2(2) ?
C2 C1 C6 C5 . . . . -1.0(2) ?
C2 C1 C6 S1 . . . . 178.43(12) ?
C4 C5 C6 C1 . . . . 1.1(2) ?
C4 C5 C6 S1 . . . . -178.38(12) ?
C7 S1 C6 C1 . . . . 7.87(15) ?
C7 S1 C6 C5 . . . . -172.70(12) ?
C6 S1 C7 C9 . . . . -100.38(14) ?
C6 S1 C7 C8 . . . . 83.36(14) ?
N1 N2 C8 O1 . . . . -177.46(13) ?
C10 N2 C8 O1 . . . . -8.5(2) ?
N1 N2 C8 C7 . . . . 2.10(16) ?
C10 N2 C8 C7 . . . . 171.06(14) ?
C9 C7 C8 O1 . . . . 177.55(16) ?
S1 C7 C8 O1 . . . . -5.6(2) ?
C9 C7 C8 N2 . . . . -1.96(16) ?
S1 C7 C8 N2 . . . . 174.91(11) ?
N2 N1 C9 C7 . . . . 0.18(17) ?
N2 N1 C9 C11 . . . . 179.36(13) ?
C8 C7 C9 N1 . . . . 1.12(17) ?
S1 C7 C9 N1 . . . . -175.67(11) ?
C8 C7 C9 C11 . . . . -177.97(15) ?
S1 C7 C9 C11 . . . . 5.2(2) ?

loop_
_cod_related_entry_id
_cod_related_entry_database
_cod_related_entry_code
1 ChemSpider 30656531
